data_1542627
loop_
_publ_author_name
'Li, Dan'
'Chen, Yuanyuan'
'Wang, Xia'
'Deuther-Conrad, Winnie'
'Chen, Xin'
'Jia, Bing'
'Dong, Chengyan'
'Steinbach, J\"org'
'Brust, Peter'
'Liu, Boli'
'Jia, Hongmei'

_publ_section_title
;
 (99m)Tc-Cyclopentadienyl Tricarbonyl Chelate-Labeled Compounds as
 Selective Sigma-2 Receptor Ligands for Tumor Imaging.
;
_journal_issue 3
_journal_name_full 'Journal of medicinal chemistry'
_journal_page_first 934
_journal_page_last 946
_journal_paper_doi 10.1021/acs.jmedchem.5b01378
_journal_volume 59
_journal_year 2016
_chemical_formula_sum 'C23 H25 N2 O6 Re'
_chemical_formula_weight 611.65
_chemical_name_systematic
; 
 ? 
;
_space_group_crystal_system triclinic
_space_group_IT_number 2
_space_group_name_Hall '-P 1'
_space_group_name_H-M_alt 'P -1'
_symmetry_space_group_name_Hall '-P 1'
_symmetry_space_group_name_H-M 'P -1'
_atom_sites_solution_hydrogens mixed
_audit_creation_method SHELXL-97
_cell_angle_alpha 89.068(5)
_cell_angle_beta 68.454(5)
_cell_angle_gamma 84.701(5)
_cell_formula_units_Z 2
_cell_length_a 9.569(2)
_cell_length_b 9.937(3)
_cell_length_c 12.748(3)
_cell_measurement_reflns_used 4040
_cell_measurement_temperature 100(2)
_cell_measurement_theta_max 27.53
_cell_measurement_theta_min 2.30
_cell_volume 1122.4(5)
_computing_cell_refinement 'Bruker SAINT'
_computing_data_collection 'Bruker APEX2'
_computing_data_reduction 'Bruker SAINT'
_computing_molecular_graphics 'Bruker SHELXTL'
_computing_publication_material 'Bruker SHELXTL'
_computing_structure_refinement 'SHELXL-97 (Sheldrick, 2008)'
_computing_structure_solution 'SHELXS-97 (Sheldrick 2008)'
_diffrn_ambient_temperature 100(2)
_diffrn_measured_fraction_theta_full 0.997
_diffrn_measured_fraction_theta_max 0.990
_diffrn_measurement_device_type 'Bruker APEX-II CCD'
_diffrn_measurement_method '\f and \w scans'
_diffrn_radiation_type MoK\a
_diffrn_radiation_wavelength 0.71073
_diffrn_reflns_av_R_equivalents 0.0261
_diffrn_reflns_av_unetI/netI 0.0505
_diffrn_reflns_laue_measured_fraction_full 0.997
_diffrn_reflns_laue_measured_fraction_max 0.990
_diffrn_reflns_limit_h_max 12
_diffrn_reflns_limit_h_min -7
_diffrn_reflns_limit_k_max 12
_diffrn_reflns_limit_k_min -12
_diffrn_reflns_limit_l_max 16
_diffrn_reflns_limit_l_min -14
_diffrn_reflns_number 7418
_diffrn_reflns_point_group_measured_fraction_full 0.997
_diffrn_reflns_point_group_measured_fraction_max 0.990
_diffrn_reflns_theta_full 25.242
_diffrn_reflns_theta_max 27.531
_diffrn_reflns_theta_min 1.718
_exptl_absorpt_coefficient_mu 5.455
_exptl_absorpt_correction_T_max 0.75
_exptl_absorpt_correction_T_min 0.51
_exptl_absorpt_correction_type multi-scan
_exptl_absorpt_process_details SADABS
_exptl_crystal_colour colorless
_exptl_crystal_density_diffrn 1.810
_exptl_crystal_description block
_exptl_crystal_F_000 600
_exptl_crystal_size_max 0.270
_exptl_crystal_size_mid 0.090
_exptl_crystal_size_min 0.080
_refine_diff_density_max 1.557
_refine_diff_density_min -0.876
_refine_diff_density_rms 0.160
_refine_ls_extinction_method none
_refine_ls_goodness_of_fit_ref 1.059
_refine_ls_hydrogen_treatment mixed
_refine_ls_matrix_type full
_refine_ls_number_parameters 295
_refine_ls_number_reflns 5115
_refine_ls_number_restraints 0
_refine_ls_restrained_S_all 1.059
_refine_ls_R_factor_all 0.0364
_refine_ls_R_factor_gt 0.0311
_refine_ls_shift/su_max 0.001
_refine_ls_shift/su_mean 0.000
_refine_ls_structure_factor_coef Fsqd
_refine_ls_weighting_details 'w=1/[\s^2^(Fo^2^)+(0.0364P)^2^] where P=(Fo^2^+2Fc^2^)/3'
_refine_ls_weighting_scheme calc
_refine_ls_wR_factor_gt 0.0719
_refine_ls_wR_factor_ref 0.0748
_reflns_Friedel_coverage 0.000
_reflns_number_gt 4617
_reflns_number_total 5115
_reflns_threshold_expression 'I > 2\s(I)'
_cod_data_source_file jm5b01378_si_002.cif
_cod_data_source_block 131226a_0m
_cod_depositor_comments
;
The following automatic conversions were performed:

'_exptl_absorpt_correction_type' value 'Multi-scan' changed to
'multi-scan' according to
/usr/data/users/saulius/crontab/automatic-downloads/current/ACS/lib/dictionaries/cif_core.dic
dictionary named 'cif_core.dic' version 2.4.2 from 2011-04-26.

Automatic conversion script
Id: cif_fix_values 4268 2015-11-12 08:31:59Z antanas 
;
_cod_database_code 1542627
_shelx_space_group_comment
; 
The symmetry employed for this shelxl refinement is uniquely defined 
by the following loop, which should always be used as a source of 
symmetry information in preference to the above space-group names. 
They are only intended as comments. 
;
_shelx_estimated_absorpt_t_min 0.321
_shelx_estimated_absorpt_t_max 0.669

loop_
_space_group_symop_operation_xyz
'x, y, z'
'-x, -y, -z'

loop_
_atom_site_label
_atom_site_type_symbol
_atom_site_fract_x
_atom_site_fract_y
_atom_site_fract_z
_atom_site_U_iso_or_equiv
_atom_site_adp_type
_atom_site_occupancy
_atom_site_site_symmetry_order
_atom_site_calc_flag
_atom_site_refinement_flags_posn
_atom_site_refinement_flags_adp
C1 C 0.6652(5) 0.5954(5) 0.1301(4) 0.0267(10) Uani 1 1 d . .
C2 C 0.5368(5) 0.7328(5) -0.0032(4) 0.0245(10) Uani 1 1 d . .
C3 C 0.3614(5) 0.5930(5) 0.1727(4) 0.0249(10) Uani 1 1 d . .
C4 C 0.5576(5) 0.9406(4) 0.1786(4) 0.0192(9) Uani 1 1 d . .
H4 H 0.6404 0.9788 0.1235 0.023 Uiso 1 1 calc R U
C5 C 0.4052(5) 0.9521(4) 0.1829(4) 0.0200(9) Uani 1 1 d . .
H5 H 0.3692 0.9999 0.1313 0.024 Uiso 1 1 calc R U
C6 C 0.3186(5) 0.8807(4) 0.2763(4) 0.0187(9) Uani 1 1 d . .
H6 H 0.2138 0.8712 0.2984 0.022 Uiso 1 1 calc R U
C7 C 0.4144(5) 0.8244(4) 0.3330(4) 0.0178(9) Uani 1 1 d . .
C8 C 0.5630(5) 0.8621(4) 0.2711(4) 0.0181(9) Uani 1 1 d . .
H8 H 0.6501 0.8386 0.2889 0.022 Uiso 1 1 calc R U
C9 C 0.3537(5) 0.7533(5) 0.4438(4) 0.0202(9) Uani 1 1 d . .
C10 C 0.3996(6) 0.6750(6) 0.6113(4) 0.0323(12) Uani 1 1 d . .
H10A H 0.3418 0.5956 0.6177 0.039 Uiso 1 1 calc R U
H10B H 0.3318 0.7476 0.6620 0.039 Uiso 1 1 calc R U
C11 C 0.5337(6) 0.6367(5) 0.6469(4) 0.0253(10) Uani 1 1 d . .
H11A H 0.4949 0.6181 0.7286 0.030 Uiso 1 1 calc R U
H11B H 0.5881 0.5520 0.6067 0.030 Uiso 1 1 calc R U
C12 C 0.6442(6) 0.7414(6) 0.6249(4) 0.0311(11) Uani 1 1 d . .
H12A H 0.7113 0.7196 0.6674 0.037 Uiso 1 1 calc R U
H12B H 0.5889 0.8311 0.6515 0.037 Uiso 1 1 calc R U
C13 C 0.8083(6) 0.8764(5) 0.4775(4) 0.0302(11) Uani 1 1 d . .
H13A H 0.8736 0.8829 0.5217 0.036 Uiso 1 1 calc R U
H13B H 0.7290 0.9531 0.5002 0.036 Uiso 1 1 calc R U
C14 C 0.9021(5) 0.8838(6) 0.3520(4) 0.0268(11) Uani 1 1 d . .
C15 C 0.9480(5) 1.0080(5) 0.3042(4) 0.0250(10) Uani 1 1 d . .
H15 H 0.9186 1.0875 0.3504 0.030 Uiso 1 1 calc R U
C16 C 1.0360(5) 1.0168(5) 0.1901(4) 0.0211(9) Uani 1 1 d . .
C17 C 1.0589(6) 1.2510(5) 0.2027(5) 0.0348(13) Uani 1 1 d . .
H17A H 0.9491 1.2703 0.2373 0.052 Uiso 1 1 calc R U
H17B H 1.1022 1.3267 0.1553 0.052 Uiso 1 1 calc R U
H17C H 1.1011 1.2388 0.2619 0.052 Uiso 1 1 calc R U
C18 C 0.8505(6) 0.6345(5) 0.4631(4) 0.0328(12) Uani 1 1 d . .
H18A H 0.8075 0.5493 0.4946 0.039 Uiso 1 1 calc R U
H18B H 0.9357 0.6468 0.4874 0.039 Uiso 1 1 calc R U
C19 C 0.9035(6) 0.6303(6) 0.3363(5) 0.0339(12) Uani 1 1 d . .
H19A H 0.8228 0.6005 0.3133 0.041 Uiso 1 1 calc R U
H19B H 0.9928 0.5636 0.3057 0.041 Uiso 1 1 calc R U
C20 C 0.9445(5) 0.7687(5) 0.2870(4) 0.0262(11) Uani 1 1 d . .
C21 C 1.0274(5) 0.7778(5) 0.1717(4) 0.0222(9) Uani 1 1 d . .
H21 H 1.0527 0.6983 0.1257 0.027 Uiso 1 1 calc R U
C22 C 1.0736(5) 0.8984(5) 0.1230(4) 0.0186(9) Uani 1 1 d . .
C23 C 1.1903(6) 0.7923(5) -0.0569(4) 0.0280(11) Uani 1 1 d . .
H23A H 1.2521 0.7241 -0.0324 0.042 Uiso 1 1 calc R U
H23B H 1.2447 0.8138 -0.1360 0.042 Uiso 1 1 calc R U
H23C H 1.0948 0.7569 -0.0493 0.042 Uiso 1 1 calc R U
N1 N 0.4518(4) 0.7214(4) 0.4947(3) 0.0211(8) Uani 1 1 d . .
N2 N 0.7376(4) 0.7466(4) 0.5011(3) 0.0204(8) Uani 1 1 d . .
O1 O 0.7685(4) 0.5199(4) 0.1182(4) 0.0385(9) Uani 1 1 d . .
O2 O 0.5571(4) 0.7434(4) -0.0980(3) 0.0330(8) Uani 1 1 d . .
O3 O 0.2730(4) 0.5152(4) 0.1891(4) 0.0393(10) Uani 1 1 d . .
O4 O 0.2201(4) 0.7343(4) 0.4843(3) 0.0346(9) Uani 1 1 d . .
O5 O 1.0942(4) 1.1300(3) 0.1347(3) 0.0241(7) Uani 1 1 d . .
O6 O 1.1602(3) 0.9119(3) 0.0115(3) 0.0209(7) Uani 1 1 d . .
Re2 Re 0.49687(2) 0.72832(2) 0.15485(2) 0.01590(7) Uani 1 1 d . .
H1 H 0.555(7) 0.740(6) 0.469(5) 0.042(17) Uiso 1 1 d . .

loop_
_atom_site_aniso_label
_atom_site_aniso_U_11
_atom_site_aniso_U_22
_atom_site_aniso_U_33
_atom_site_aniso_U_23
_atom_site_aniso_U_13
_atom_site_aniso_U_12
C1 0.024(2) 0.028(3) 0.029(3) 0.000(2) -0.011(2) -0.002(2)
C2 0.023(2) 0.017(2) 0.031(3) 0.001(2) -0.009(2) 0.0023(18)
C3 0.023(2) 0.019(2) 0.034(3) -0.003(2) -0.013(2) 0.0029(19)
C4 0.021(2) 0.016(2) 0.018(2) 0.0043(17) -0.0040(18) -0.0047(17)
C5 0.024(2) 0.017(2) 0.021(2) 0.0033(18) -0.0104(19) -0.0026(18)
C6 0.017(2) 0.019(2) 0.019(2) -0.0015(18) -0.0068(18) 0.0009(17)
C7 0.017(2) 0.018(2) 0.020(2) 0.0005(17) -0.0088(18) -0.0013(17)
C8 0.0139(19) 0.022(2) 0.019(2) 0.0023(18) -0.0059(17) -0.0045(17)
C9 0.014(2) 0.027(2) 0.019(2) 0.0014(19) -0.0040(17) -0.0027(18)
C10 0.025(2) 0.056(4) 0.021(2) 0.017(2) -0.010(2) -0.022(2)
C11 0.029(2) 0.031(3) 0.016(2) 0.0067(19) -0.0075(19) -0.006(2)
C12 0.031(3) 0.039(3) 0.025(3) 0.001(2) -0.011(2) -0.007(2)
C13 0.024(2) 0.034(3) 0.032(3) 0.001(2) -0.008(2) -0.004(2)
C14 0.011(2) 0.049(3) 0.022(2) 0.010(2) -0.0075(18) -0.004(2)
C15 0.015(2) 0.040(3) 0.021(2) -0.009(2) -0.0101(18) 0.0060(19)
C16 0.015(2) 0.024(2) 0.028(2) 0.0000(19) -0.0117(18) -0.0025(17)
C17 0.032(3) 0.025(3) 0.055(4) -0.011(2) -0.025(3) 0.002(2)
C18 0.035(3) 0.031(3) 0.036(3) 0.006(2) -0.016(2) -0.005(2)
C19 0.026(3) 0.035(3) 0.039(3) 0.011(2) -0.010(2) -0.005(2)
C20 0.015(2) 0.041(3) 0.028(3) 0.013(2) -0.014(2) -0.008(2)
C21 0.015(2) 0.026(2) 0.028(2) 0.004(2) -0.0093(19) -0.0035(18)
C22 0.0130(19) 0.027(2) 0.017(2) 0.0018(18) -0.0065(17) -0.0018(17)
C23 0.028(2) 0.035(3) 0.023(2) -0.009(2) -0.011(2) -0.002(2)
N1 0.0161(18) 0.032(2) 0.0146(18) 0.0059(16) -0.0045(15) -0.0056(16)
N2 0.0193(18) 0.025(2) 0.0186(18) 0.0069(16) -0.0086(15) -0.0055(16)
O1 0.0258(19) 0.033(2) 0.058(3) -0.0080(19) -0.0186(19) 0.0083(16)
O2 0.041(2) 0.034(2) 0.0199(18) -0.0019(15) -0.0083(16) 0.0049(17)
O3 0.0273(19) 0.0218(19) 0.074(3) 0.0053(19) -0.023(2) -0.0093(15)
O4 0.0186(17) 0.061(3) 0.0249(18) 0.0140(17) -0.0060(15) -0.0159(17)
O5 0.0203(16) 0.0191(16) 0.0349(19) -0.0012(14) -0.0122(15) -0.0023(13)
O6 0.0213(15) 0.0228(17) 0.0160(15) 0.0008(13) -0.0032(13) -0.0044(13)
Re2 0.01451(9) 0.01580(10) 0.01734(10) 0.00341(6) -0.00572(7) -0.00224(6)

loop_
_atom_type_symbol
_atom_type_description
_atom_type_scat_dispersion_real
_atom_type_scat_dispersion_imag
_atom_type_scat_source
C C 0.0033 0.0016 'International Tables Vol C Tables 4.2.6.8 and 6.1.1.4'
H H 0.0000 0.0000 'International Tables Vol C Tables 4.2.6.8 and 6.1.1.4'
N N 0.0061 0.0033 'International Tables Vol C Tables 4.2.6.8 and 6.1.1.4'
O O 0.0106 0.0060 'International Tables Vol C Tables 4.2.6.8 and 6.1.1.4'
Re Re -1.0185 7.2310 'International Tables Vol C Tables 4.2.6.8 and 6.1.1.4'

loop_
_geom_angle_atom_site_label_1
_geom_angle_atom_site_label_2
_geom_angle_atom_site_label_3
_geom_angle
O1 C1 Re2 176.7(4)
O2 C2 Re2 175.9(4)
O3 C3 Re2 175.9(5)
C8 C4 C5 107.9(4)
C8 C4 Re2 72.2(3)
C5 C4 Re2 72.0(2)
C8 C4 H4 126.1
C5 C4 H4 126.1
Re2 C4 H4 121.5
C6 C5 C4 108.2(4)
C6 C5 Re2 72.1(2)
C4 C5 Re2 71.6(3)
C6 C5 H5 125.9
C4 C5 H5 125.9
Re2 C5 H5 122.1
C5 C6 C7 108.6(4)
C5 C6 Re2 72.4(3)
C7 C6 Re2 72.2(2)
C5 C6 H6 125.7
C7 C6 H6 125.7
Re2 C6 H6 121.4
C8 C7 C6 107.1(4)
C8 C7 C9 130.3(4)
C6 C7 C9 122.2(4)
C8 C7 Re2 71.6(2)
C6 C7 Re2 71.4(2)
C9 C7 Re2 127.1(3)
C4 C8 C7 108.2(4)
C4 C8 Re2 71.9(3)
C7 C8 Re2 72.2(2)
C4 C8 H8 125.9
C7 C8 H8 125.9
Re2 C8 H8 121.7
O4 C9 N1 124.0(4)
O4 C9 C7 119.8(4)
N1 C9 C7 116.0(4)
N1 C10 C11 110.3(4)
N1 C10 H10A 109.6
C11 C10 H10A 109.6
N1 C10 H10B 109.6
C11 C10 H10B 109.6
H10A C10 H10B 108.1
C12 C11 C10 115.2(4)
C12 C11 H11A 108.5
C10 C11 H11A 108.5
C12 C11 H11B 108.5
C10 C11 H11B 108.5
H11A C11 H11B 107.5
C11 C12 N2 110.8(4)
C11 C12 H12A 109.5
N2 C12 H12A 109.5
C11 C12 H12B 109.5
N2 C12 H12B 109.5
H12A C12 H12B 108.1
N2 C13 C14 109.7(4)
N2 C13 H13A 109.7
C14 C13 H13A 109.7
N2 C13 H13B 109.7
C14 C13 H13B 109.7
H13A C13 H13B 108.2
C20 C14 C15 120.1(4)
C20 C14 C13 119.8(5)
C15 C14 C13 120.1(5)
C16 C15 C14 121.1(5)
C16 C15 H15 119.4
C14 C15 H15 119.4
O5 C16 C15 126.8(4)
O5 C16 C22 115.0(4)
C15 C16 C22 118.2(4)
O5 C17 H17A 109.5
O5 C17 H17B 109.5
H17A C17 H17B 109.5
O5 C17 H17C 109.5
H17A C17 H17C 109.5
H17B C17 H17C 109.5
N2 C18 C19 106.7(4)
N2 C18 H18A 110.4
C19 C18 H18A 110.4
N2 C18 H18B 110.4
C19 C18 H18B 110.4
H18A C18 H18B 108.6
C18 C19 C20 111.3(5)
C18 C19 H19A 109.4
C20 C19 H19A 109.4
C18 C19 H19B 109.4
C20 C19 H19B 109.4
H19A C19 H19B 108.0
C14 C20 C21 119.0(5)
C14 C20 C19 122.0(5)
C21 C20 C19 119.0(5)
C22 C21 C20 121.9(5)
C22 C21 H21 119.1
C20 C21 H21 119.1
O6 C22 C21 124.2(4)
O6 C22 C16 116.2(4)
C21 C22 C16 119.6(4)
O6 C23 H23A 109.5
O6 C23 H23B 109.5
H23A C23 H23B 109.5
O6 C23 H23C 109.5
H23A C23 H23C 109.5
H23B C23 H23C 109.5
C9 N1 C10 120.6(4)
C9 N1 H1 127(4)
C10 N1 H1 112(4)
C18 N2 C13 110.4(4)
C18 N2 C12 112.6(4)
C13 N2 C12 109.1(4)
C16 O5 C17 115.5(4)
C22 O6 C23 115.5(4)
C3 Re2 C2 90.5(2)
C3 Re2 C1 92.2(2)
C2 Re2 C1 90.7(2)
C3 Re2 C4 154.33(19)
C2 Re2 C4 98.87(18)
C1 Re2 C4 111.43(19)
C3 Re2 C6 94.57(18)
C2 Re2 C6 120.56(17)
C1 Re2 C6 147.92(19)
C4 Re2 C6 60.09(16)
C3 Re2 C8 136.75(18)
C2 Re2 C8 132.10(18)
C1 Re2 C8 94.15(18)
C4 Re2 C8 35.97(15)
C6 Re2 C8 60.31(15)
C3 Re2 C5 119.72(18)
C2 Re2 C5 93.33(18)
C1 Re2 C5 147.76(19)
C4 Re2 C5 36.38(15)
C6 Re2 C5 35.56(15)
C8 Re2 C5 60.19(15)
C3 Re2 C7 102.54(19)
C2 Re2 C7 153.40(18)
C1 Re2 C7 111.61(18)
C4 Re2 C7 60.25(15)
C6 Re2 C7 36.34(15)
C8 Re2 C7 36.26(14)
C5 Re2 C7 60.07(15)

loop_
_geom_bond_atom_site_label_1
_geom_bond_atom_site_label_2
_geom_bond_distance
C1 O1 1.149(6)
C1 Re2 1.920(5)
C2 O2 1.156(6)
C2 Re2 1.909(5)
C3 O3 1.158(6)
C3 Re2 1.907(5)
C4 C8 1.417(6)
C4 C5 1.433(6)
C4 Re2 2.292(4)
C4 H4 0.9500
C5 C6 1.402(6)
C5 Re2 2.297(4)
C5 H5 0.9500
C6 C7 1.434(6)
C6 Re2 2.294(4)
C6 H6 0.9500
C7 C8 1.431(6)
C7 C9 1.507(6)
C7 Re2 2.304(4)
C8 Re2 2.296(4)
C8 H8 0.9500
C9 O4 1.222(5)
C9 N1 1.337(6)
C10 N1 1.465(6)
C10 C11 1.527(7)
C10 H10A 0.9900
C10 H10B 0.9900
C11 C12 1.502(7)
C11 H11A 0.9900
C11 H11B 0.9900
C12 N2 1.503(6)
C12 H12A 0.9900
C12 H12B 0.9900
C13 N2 1.487(6)
C13 C14 1.524(7)
C13 H13A 0.9900
C13 H13B 0.9900
C14 C20 1.363(7)
C14 C15 1.402(7)
C15 C16 1.394(7)
C15 H15 0.9500
C16 O5 1.370(6)
C16 C22 1.405(6)
C17 O5 1.433(6)
C17 H17A 0.9800
C17 H17B 0.9800
C17 H17C 0.9800
C18 N2 1.433(7)
C18 C19 1.506(8)
C18 H18A 0.9900
C18 H18B 0.9900
C19 C20 1.527(7)
C19 H19A 0.9900
C19 H19B 0.9900
C20 C21 1.396(7)
C21 C22 1.375(6)
C21 H21 0.9500
C22 O6 1.369(5)
C23 O6 1.429(6)
C23 H23A 0.9800
C23 H23B 0.9800
C23 H23C 0.9800
N1 H1 0.96(6)
